data_4072213
loop_
_publ_author_name
'Rechavi, Dalit'
'Scopelliti, Rosario'
'Severin, Kay'

_publ_section_title
;
 The Enigmatic Nature of RhICl(cyclopentadienone) Complexes: Dimers,
 Trimers, and Tetramers
;
_journal_issue 22
_journal_name_full Organometallics
_journal_page_first 5978
_journal_paper_doi 10.1021/om800671x
_journal_volume 27
_journal_year 2008
_chemical_formula_sum 'C122 H92 Cl16 O4 Rh4'
_chemical_formula_weight 2600.80
_chemical_name_systematic
; 
 ? 
;
_space_group_IT_number 15
_symmetry_cell_setting monoclinic
_symmetry_space_group_name_Hall '-C 2yc'
_symmetry_space_group_name_H-M 'C 1 2/c 1'
_atom_sites_solution_hydrogens geom
_atom_sites_solution_primary direct
_atom_sites_solution_secondary difmap
_audit_creation_method SHELXL-97
_cell_angle_alpha 90.00
_cell_angle_beta 105.813(3)
_cell_angle_gamma 90.00
_cell_formula_units_Z 4
_cell_length_a 24.3100(7)
_cell_length_b 17.7651(6)
_cell_length_c 27.4450(8)
_cell_measurement_reflns_used 10600
_cell_measurement_temperature 140(2)
_cell_measurement_theta_max 28.3766
_cell_measurement_theta_min 2.8474
_cell_volume 11404.1(6)
_computing_cell_refinement
; 
CrysAlis RED, Oxford Diffraction Ltd., 
Version 1.171.32.5 (release 08-05-2007 CrysAlis171 .NET) 
(compiled May  8 2007,13:10:02) 
;
_computing_data_collection
; 
CrysAlis CCD, Oxford Diffraction Ltd., 
Version 1.171.32.5 (release 08-05-2007 CrysAlis171 .NET) 
(compiled May  8 2007,13:10:02) 
;
_computing_data_reduction
; 
CrysAlis RED, Oxford Diffraction Ltd., 
Version 1.171.32.5 (release 08-05-2007 CrysAlis171 .NET) 
(compiled May  8 2007,13:10:02) 
;
_computing_molecular_graphics 'Bruker SHELXTL'
_computing_publication_material 'Bruker SHELXTL'
_computing_structure_refinement 'SHELXL-97 (Sheldrick, 1997)'
_computing_structure_solution 'SHELXS-97 (Sheldrick, 1990)'
_diffrn_ambient_temperature 140(2)
_diffrn_detector_area_resol_mean 8.2812
_diffrn_measured_fraction_theta_full 0.965
_diffrn_measured_fraction_theta_max 0.965
_diffrn_measurement_device_type 'Oxford Diffraction, KM4/Sapphire CCD'
_diffrn_measurement_method 'phi and omega scans'
_diffrn_radiation_monochromator graphite
_diffrn_radiation_source 'fine-focus sealed tube'
_diffrn_radiation_type MoK\a
_diffrn_radiation_wavelength 0.71073
_diffrn_reflns_av_R_equivalents 0.0711
_diffrn_reflns_av_sigmaI/netI 0.0840
_diffrn_reflns_limit_h_max 28
_diffrn_reflns_limit_h_min -28
_diffrn_reflns_limit_k_max 20
_diffrn_reflns_limit_k_min -21
_diffrn_reflns_limit_l_max 32
_diffrn_reflns_limit_l_min -32
_diffrn_reflns_number 33663
_diffrn_reflns_theta_full 25.03
_diffrn_reflns_theta_max 25.03
_diffrn_reflns_theta_min 2.85
_exptl_absorpt_coefficient_mu 0.996
_exptl_absorpt_correction_T_max 1.00000
_exptl_absorpt_correction_T_min 0.82962
_exptl_absorpt_correction_type multi-scan
_exptl_absorpt_process_details
; 
CrysAlis RED, Oxford Diffraction Ltd., 
Version 1.171.32.5 (release 08-05-2007 CrysAlis171 .NET) 
(compiled May  8 2007,13:10:02) 
Empirical absorption correction using spherical harmonics, 
 implemented in SCALE3 ABSPACK scaling algorithm. 
;
_exptl_crystal_colour red
_exptl_crystal_density_diffrn 1.515
_exptl_crystal_density_method 'not measured'
_exptl_crystal_description prismatic
_exptl_crystal_F_000 5232
_exptl_crystal_size_max 0.27
_exptl_crystal_size_mid 0.24
_exptl_crystal_size_min 0.18
_platon_squeeze_details ' '
_refine_diff_density_max 1.079
_refine_diff_density_min -0.799
_refine_diff_density_rms 0.107
_refine_ls_extinction_method none
_refine_ls_goodness_of_fit_ref 1.028
_refine_ls_hydrogen_treatment riding
_refine_ls_matrix_type full
_refine_ls_number_parameters 666
_refine_ls_number_reflns 9716
_refine_ls_number_restraints 6
_refine_ls_restrained_S_all 1.029
_refine_ls_R_factor_all 0.0913
_refine_ls_R_factor_gt 0.0506
_refine_ls_shift/su_max 0.002
_refine_ls_shift/su_mean 0.000
_refine_ls_structure_factor_coef Fsqd
_refine_ls_weighting_details 'calc w=1/[\s^2^(Fo^2^)+(0.0567P)^2^+0.0000P] where P=(Fo^2^+2Fc^2^)/3'
_refine_ls_weighting_scheme calc
_refine_ls_wR_factor_gt 0.1026
_refine_ls_wR_factor_ref 0.1178
_reflns_number_gt 6426
_reflns_number_total 9716
_reflns_threshold_expression >2sigma(I)
_cod_data_source_file om800671x_si_001.cif
_cod_data_source_block complex_1
_cod_depositor_comments
;
The following automatic conversions were performed:

'_symmetry_cell_setting' value 'Monoclinic' changed to 'monoclinic'
according to /home/saulius/struct/CIF-dictionaries/cif_core.dic
dictionary named 'cif_core.dic' version 2.4.1 from 2010-06-29.

Automatic conversion script
Id: cif_fix_values 1715 2011-07-08 13:25:40Z adriana 
;
_cod_original_sg_symbol_H-M C2/c
_cod_database_code 4072213

loop_
_symmetry_equiv_pos_as_xyz
'x, y, z'
'-x, y, -z+1/2'
'x+1/2, y+1/2, z'
'-x+1/2, y+1/2, -z+1/2'
'-x, -y, -z'
'x, -y, z-1/2'
'-x+1/2, -y+1/2, -z'
'x+1/2, -y+1/2, z-1/2'

loop_
_atom_site_label
_atom_site_type_symbol
_atom_site_fract_x
_atom_site_fract_y
_atom_site_fract_z
_atom_site_U_iso_or_equiv
_atom_site_adp_type
_atom_site_occupancy
_atom_site_symmetry_multiplicity
_atom_site_calc_flag
_atom_site_refinement_flags
_atom_site_disorder_assembly
_atom_site_disorder_group
Rh1 Rh 0.355069(18) 0.31042(3) -0.136026(15) 0.02065(12) Uani 1 1 d . . .
Rh2 Rh 0.272163(17) 0.33073(2) -0.030869(15) 0.01749(12) Uani 1 1 d . . .
Cl1 Cl 0.31710(6) 0.24033(8) -0.07890(5) 0.0289(3) Uani 1 1 d . . .
Cl2 Cl 0.18935(5) 0.24979(8) -0.04338(5) 0.0219(3) Uani 1 1 d . . .
O1 O 0.49616(16) 0.3327(2) -0.13327(14) 0.0324(10) Uani 1 1 d . . .
O2 O 0.30146(14) 0.3977(2) -0.12733(12) 0.0212(9) Uani 1 1 d . . .
C1 C 0.4474(2) 0.3124(3) -0.1552(2) 0.0262(14) Uani 1 1 d . . .
C2 C 0.4000(2) 0.3580(3) -0.18706(19) 0.0223(13) Uani 1 1 d . . .
C3 C 0.3551(2) 0.3070(3) -0.21184(19) 0.0234(13) Uani 1 1 d . . .
C4 C 0.3683(2) 0.2321(3) -0.18943(19) 0.0212(13) Uani 1 1 d . . .
C5 C 0.4210(2) 0.2387(3) -0.14987(19) 0.0195(12) Uani 1 1 d . . .
C6 C 0.4037(2) 0.4402(3) -0.19565(19) 0.0246(14) Uani 1 1 d . . .
C7 C 0.4552(3) 0.4722(4) -0.1968(2) 0.0300(14) Uani 1 1 d . . .
H7 H 0.4878 0.4410 -0.1938 0.036 Uiso 1 1 calc R . .
C8 C 0.4597(3) 0.5491(4) -0.2025(2) 0.0430(17) Uani 1 1 d . . .
H8 H 0.4957 0.5707 -0.2017 0.052 Uiso 1 1 calc R . .
C9 C 0.4124(3) 0.5944(4) -0.2092(2) 0.0404(17) Uani 1 1 d . . .
H9 H 0.4156 0.6470 -0.2140 0.048 Uiso 1 1 calc R . .
C10 C 0.3606(3) 0.5641(4) -0.2091(2) 0.0369(16) Uani 1 1 d . . .
H10 H 0.3281 0.5957 -0.2133 0.044 Uiso 1 1 calc R . .
C11 C 0.3557(3) 0.4864(4) -0.2026(2) 0.0326(15) Uani 1 1 d . . .
H11 H 0.3198 0.4652 -0.2029 0.039 Uiso 1 1 calc R . .
C12 C 0.3051(2) 0.3244(3) -0.2546(2) 0.0260(14) Uani 1 1 d . . .
C13 C 0.2501(2) 0.3013(4) -0.2526(2) 0.0318(15) Uani 1 1 d . . .
H13 H 0.2450 0.2771 -0.2233 0.038 Uiso 1 1 calc R . .
C14 C 0.2039(3) 0.3146(4) -0.2939(2) 0.0396(17) Uani 1 1 d . . .
H14 H 0.1667 0.2994 -0.2930 0.048 Uiso 1 1 calc R . .
C15 C 0.2112(3) 0.3495(4) -0.3366(2) 0.0457(19) Uani 1 1 d . . .
H15 H 0.1790 0.3594 -0.3645 0.055 Uiso 1 1 calc R . .
C16 C 0.2649(3) 0.3702(4) -0.3392(2) 0.0385(16) Uani 1 1 d . . .
H16 H 0.2699 0.3927 -0.3691 0.046 Uiso 1 1 calc R . .
C17 C 0.3111(3) 0.3581(3) -0.2982(2) 0.0315(15) Uani 1 1 d . . .
H17 H 0.3481 0.3732 -0.2999 0.038 Uiso 1 1 calc R . .
C18 C 0.3368(2) 0.1628(3) -0.2077(2) 0.0241(13) Uani 1 1 d . . .
C19 C 0.3208(2) 0.1131(4) -0.1749(2) 0.0320(15) Uani 1 1 d . . .
H19 H 0.3259 0.1268 -0.1405 0.038 Uiso 1 1 calc R . .
C20 C 0.2975(3) 0.0440(4) -0.1921(3) 0.0454(18) Uani 1 1 d . . .
H20 H 0.2857 0.0108 -0.1698 0.054 Uiso 1 1 calc R . .
C21 C 0.2912(3) 0.0228(4) -0.2422(3) 0.0442(18) Uani 1 1 d . . .
H21 H 0.2772 -0.0258 -0.2537 0.053 Uiso 1 1 calc R . .
C22 C 0.3057(3) 0.0736(4) -0.2751(3) 0.0420(17) Uani 1 1 d . . .
H22 H 0.3001 0.0604 -0.3097 0.050 Uiso 1 1 calc R . .
C23 C 0.3278(3) 0.1417(4) -0.2582(2) 0.0337(15) Uani 1 1 d . . .
H23 H 0.3374 0.1759 -0.2813 0.040 Uiso 1 1 calc R . .
C24 C 0.4524(2) 0.1789(3) -0.1172(2) 0.0262(14) Uani 1 1 d . . .
C25 C 0.4578(2) 0.1072(4) -0.1364(2) 0.0322(15) Uani 1 1 d . . .
H25 H 0.4393 0.0964 -0.1708 0.039 Uiso 1 1 calc R . .
C26 C 0.4899(3) 0.0517(4) -0.1059(3) 0.0434(17) Uani 1 1 d . . .
H26 H 0.4926 0.0026 -0.1189 0.052 Uiso 1 1 calc R . .
C27 C 0.5177(3) 0.0694(5) -0.0562(3) 0.052(2) Uani 1 1 d . . .
H27 H 0.5406 0.0323 -0.0352 0.063 Uiso 1 1 calc R . .
C28 C 0.5130(3) 0.1393(4) -0.0367(3) 0.0446(18) Uani 1 1 d . . .
H28 H 0.5320 0.1502 -0.0023 0.054 Uiso 1 1 calc R . .
C29 C 0.4805(2) 0.1938(4) -0.0673(2) 0.0322(15) Uani 1 1 d . . .
H29 H 0.4773 0.2424 -0.0538 0.039 Uiso 1 1 calc R . .
C30 C 0.2913(2) 0.4129(3) -0.08521(18) 0.0187(12) Uani 1 1 d . . .
C31 C 0.3322(2) 0.4167(3) -0.03481(18) 0.0174(12) Uani 1 1 d . . .
C32 C 0.3021(2) 0.4382(3) 0.00091(18) 0.0176(12) Uani 1 1 d . . .
C33 C 0.2421(2) 0.4422(3) -0.02470(19) 0.0220(13) Uani 1 1 d . . .
C34 C 0.2349(2) 0.4234(3) -0.07759(18) 0.0182(12) Uani 1 1 d . . .
C35 C 0.3950(2) 0.4060(3) -0.02514(19) 0.0223(13) Uani 1 1 d . . .
C36 C 0.4227(2) 0.4393(3) -0.0574(2) 0.0249(13) Uani 1 1 d . . .
H36 H 0.4014 0.4674 -0.0858 0.030 Uiso 1 1 calc R . .
C37 C 0.4816(2) 0.4320(3) -0.0485(2) 0.0302(15) Uani 1 1 d . . .
H37 H 0.5003 0.4541 -0.0712 0.036 Uiso 1 1 calc R . .
C38 C 0.5122(2) 0.3931(4) -0.0072(2) 0.0308(15) Uani 1 1 d . . .
H38 H 0.5524 0.3882 -0.0010 0.037 Uiso 1 1 calc R . .
C39 C 0.4852(2) 0.3605(4) 0.0260(2) 0.0349(16) Uani 1 1 d . . .
H39 H 0.5070 0.3340 0.0549 0.042 Uiso 1 1 calc R . .
C40 C 0.4262(2) 0.3664(3) 0.0168(2) 0.0278(14) Uani 1 1 d . . .
H40 H 0.4075 0.3435 0.0392 0.033 Uiso 1 1 calc R . .
C41 C 0.3271(2) 0.4568(3) 0.05488(19) 0.0215(13) Uani 1 1 d . . .
C42 C 0.3716(2) 0.5096(3) 0.0673(2) 0.0286(14) Uani 1 1 d . . .
H42 H 0.3845 0.5327 0.0412 0.034 Uiso 1 1 calc R . .
C43 C 0.3968(2) 0.5281(4) 0.1176(2) 0.0342(16) Uani 1 1 d . . .
H43 H 0.4266 0.5644 0.1259 0.041 Uiso 1 1 calc R . .
C44 C 0.3787(2) 0.4938(3) 0.1554(2) 0.0316(15) Uani 1 1 d . . .
H44 H 0.3968 0.5054 0.1899 0.038 Uiso 1 1 calc R . .
C45 C 0.3345(2) 0.4428(4) 0.14380(19) 0.0299(15) Uani 1 1 d . . .
H45 H 0.3219 0.4200 0.1701 0.036 Uiso 1 1 calc R . .
C46 C 0.3083(2) 0.4242(3) 0.09347(19) 0.0239(13) Uani 1 1 d . . .
H46 H 0.2775 0.3893 0.0856 0.029 Uiso 1 1 calc R . .
C47 C 0.1992(2) 0.4727(3) -0.00065(18) 0.0215(13) Uani 1 1 d . . .
C48 C 0.2005(2) 0.5490(3) 0.0104(2) 0.0286(14) Uani 1 1 d . . .
H48 H 0.2265 0.5809 0.0000 0.034 Uiso 1 1 calc R . .
C49 C 0.1646(3) 0.5786(4) 0.0361(2) 0.0341(15) Uani 1 1 d . . .
H49 H 0.1657 0.6310 0.0431 0.041 Uiso 1 1 calc R . .
C50 C 0.1268(3) 0.5328(4) 0.0520(2) 0.0369(17) Uani 1 1 d . . .
H50 H 0.1025 0.5535 0.0704 0.044 Uiso 1 1 calc R . .
C51 C 0.1247(2) 0.4573(4) 0.0410(2) 0.0298(14) Uani 1 1 d . . .
H51 H 0.0987 0.4256 0.0516 0.036 Uiso 1 1 calc R . .
C52 C 0.1605(2) 0.4272(3) 0.01445(19) 0.0240(13) Uani 1 1 d . . .
H52 H 0.1585 0.3751 0.0065 0.029 Uiso 1 1 calc R . .
C53 C 0.1816(2) 0.4221(3) -0.11987(19) 0.0226(13) Uani 1 1 d . . .
C54 C 0.1415(2) 0.4796(4) -0.1241(2) 0.0310(15) Uani 1 1 d . . .
H54 H 0.1464 0.5167 -0.0983 0.037 Uiso 1 1 calc R . .
C55 C 0.0939(3) 0.4822(4) -0.1665(2) 0.0465(19) Uani 1 1 d . . .
H55 H 0.0667 0.5216 -0.1698 0.056 Uiso 1 1 calc R . .
C56 C 0.0867(3) 0.4284(5) -0.2030(2) 0.055(2) Uani 1 1 d . . .
H56 H 0.0545 0.4306 -0.2318 0.066 Uiso 1 1 calc R . .
C57 C 0.1261(3) 0.3705(5) -0.1984(2) 0.049(2) Uani 1 1 d . . .
H57 H 0.1206 0.3328 -0.2238 0.059 Uiso 1 1 calc R . .
C58 C 0.1731(3) 0.3680(4) -0.1569(2) 0.0351(16) Uani 1 1 d . . .
H58 H 0.2001 0.3283 -0.1539 0.042 Uiso 1 1 calc R . .
Cl3 Cl 0.29370(10) 0.59366(12) -0.08290(8) 0.0715(6) Uani 1 1 d . . .
Cl4 Cl 0.37240(9) 0.71345(15) -0.08719(11) 0.0966(9) Uani 1 1 d . . .
C59 C 0.3010(3) 0.6848(4) -0.1026(3) 0.068(2) Uani 1 1 d . . .
H59A H 0.2792 0.7194 -0.0865 0.081 Uiso 1 1 calc R . .
H59B H 0.2845 0.6881 -0.1397 0.081 Uiso 1 1 calc R . .
Cl5A Cl 0.54783(1) -0.28079(2) -0.14732(1) 0.1001(1) Uani 0.852(3) 1 d PD A 1
Cl6A Cl 0.47803(1) -0.1667(2) -0.12379(2) 0.1278(2) Uani 0.852(3) 1 d PD A 1
Cl5B Cl 0.4933(8) -0.2165(11) -0.1719(6) 0.1001(11) Uani 0.148(3) 1 d PD A 2
Cl6B Cl 0.5184(8) -0.1586(12) -0.0708(8) 0.1278(15) Uani 0.148(3) 1 d PD A 2
C60 C 0.5444(3) -0.2003(4) -0.1141(3) 0.073(3) Uani 1 1 d D . .
H60A H 0.5605 -0.2106 -0.0775 0.087 Uiso 0.852(3) 1 calc PR A 1
H60B H 0.5685 -0.1613 -0.1239 0.087 Uiso 0.852(3) 1 calc PR A 1
H60C H 0.5616 -0.2491 -0.1004 0.087 Uiso 0.148(3) 1 calc PR A 2
H60D H 0.5753 -0.1686 -0.1203 0.087 Uiso 0.148(3) 1 calc PR A 2
Cl7 Cl 0.36439(14) 0.81436(15) 0.11762(10) 0.1043(9) Uani 1 1 d . . .
Cl8 Cl 0.32085(15) 0.71285(19) 0.03759(11) 0.1299(12) Uani 1 1 d . . .
C61 C 0.3789(4) 0.7457(6) 0.0812(4) 0.116(4) Uani 1 1 d . . .
H61A H 0.3973 0.7034 0.1032 0.139 Uiso 1 1 calc R . .
H61B H 0.4066 0.7648 0.0636 0.139 Uiso 1 1 calc R . .

loop_
_atom_site_aniso_label
_atom_site_aniso_U_11
_atom_site_aniso_U_22
_atom_site_aniso_U_33
_atom_site_aniso_U_23
_atom_site_aniso_U_13
_atom_site_aniso_U_12
Rh1 0.0205(2) 0.0238(3) 0.0185(2) 0.00168(19) 0.00660(18) 0.0007(2)
Rh2 0.0168(2) 0.0195(3) 0.0163(2) 0.00054(18) 0.00469(16) -0.00197(19)
Cl1 0.0413(9) 0.0219(9) 0.0301(8) 0.0025(6) 0.0208(7) 0.0007(7)
Cl2 0.0181(7) 0.0236(9) 0.0229(7) 0.0028(6) 0.0035(5) -0.0037(6)
O1 0.024(2) 0.037(3) 0.034(2) -0.0012(19) 0.0044(18) -0.003(2)
O2 0.023(2) 0.025(2) 0.0180(19) 0.0038(16) 0.0096(16) 0.0025(17)
C1 0.024(3) 0.031(4) 0.024(3) -0.005(3) 0.007(2) 0.003(3)
C2 0.027(3) 0.026(4) 0.021(3) 0.000(2) 0.019(3) 0.001(3)
C3 0.031(3) 0.025(4) 0.018(3) 0.002(2) 0.012(2) 0.000(3)
C4 0.030(3) 0.018(4) 0.023(3) -0.003(2) 0.018(2) -0.001(3)
C5 0.016(3) 0.018(3) 0.025(3) -0.006(2) 0.007(2) 0.000(2)
C6 0.026(3) 0.032(4) 0.018(3) -0.001(3) 0.011(2) -0.003(3)
C7 0.034(4) 0.031(4) 0.025(3) 0.003(3) 0.008(3) -0.002(3)
C8 0.038(4) 0.038(5) 0.054(4) 0.003(3) 0.013(3) -0.005(3)
C9 0.056(5) 0.022(4) 0.046(4) -0.009(3) 0.018(3) -0.014(3)
C10 0.042(4) 0.024(4) 0.047(4) 0.010(3) 0.017(3) 0.005(3)
C11 0.037(4) 0.036(4) 0.029(3) 0.000(3) 0.016(3) -0.004(3)
C12 0.028(3) 0.024(4) 0.026(3) -0.002(3) 0.008(2) 0.005(3)
C13 0.027(3) 0.041(4) 0.026(3) 0.003(3) 0.006(3) 0.007(3)
C14 0.030(4) 0.049(5) 0.037(4) -0.008(3) 0.004(3) 0.003(3)
C15 0.055(5) 0.041(5) 0.028(4) -0.005(3) -0.010(3) 0.014(4)
C16 0.056(5) 0.032(4) 0.025(3) 0.002(3) 0.007(3) -0.002(3)
C17 0.040(4) 0.030(4) 0.026(3) 0.004(3) 0.012(3) 0.000(3)
C18 0.024(3) 0.017(3) 0.030(3) 0.001(3) 0.006(2) 0.005(3)
C19 0.034(4) 0.030(4) 0.033(3) -0.006(3) 0.010(3) -0.003(3)
C20 0.038(4) 0.039(5) 0.064(5) 0.001(4) 0.021(4) -0.004(3)
C21 0.034(4) 0.027(4) 0.066(5) -0.021(4) 0.004(3) -0.001(3)
C22 0.035(4) 0.039(5) 0.048(4) -0.018(3) 0.004(3) 0.006(3)
C23 0.040(4) 0.028(4) 0.034(4) 0.000(3) 0.012(3) 0.005(3)
C24 0.025(3) 0.026(4) 0.031(3) 0.006(3) 0.013(3) 0.003(3)
C25 0.024(3) 0.038(4) 0.037(4) 0.001(3) 0.013(3) 0.006(3)
C26 0.036(4) 0.036(5) 0.064(5) 0.009(4) 0.022(4) 0.014(3)
C27 0.027(4) 0.063(6) 0.065(5) 0.022(4) 0.009(4) 0.010(4)
C28 0.040(4) 0.043(5) 0.042(4) 0.004(3) -0.004(3) -0.001(3)
C29 0.028(3) 0.026(4) 0.038(4) 0.006(3) 0.002(3) 0.001(3)
C30 0.023(3) 0.018(3) 0.016(3) 0.005(2) 0.006(2) -0.003(2)
C31 0.018(3) 0.013(3) 0.025(3) 0.005(2) 0.011(2) -0.003(2)
C32 0.013(3) 0.021(3) 0.018(3) 0.004(2) 0.004(2) -0.007(2)
C33 0.028(3) 0.015(3) 0.026(3) 0.004(2) 0.012(2) -0.005(2)
C34 0.016(3) 0.019(3) 0.020(3) 0.005(2) 0.007(2) 0.002(2)
C35 0.024(3) 0.022(4) 0.020(3) -0.002(2) 0.006(2) -0.002(2)
C36 0.018(3) 0.029(4) 0.025(3) -0.004(3) 0.002(2) -0.004(3)
C37 0.030(3) 0.033(4) 0.031(3) -0.003(3) 0.014(3) -0.013(3)
C38 0.015(3) 0.040(4) 0.037(4) -0.011(3) 0.007(3) -0.008(3)
C39 0.027(3) 0.034(4) 0.039(4) 0.004(3) 0.001(3) 0.005(3)
C40 0.023(3) 0.031(4) 0.030(3) 0.006(3) 0.008(3) -0.003(3)
C41 0.016(3) 0.023(4) 0.025(3) 0.004(2) 0.004(2) 0.001(2)
C42 0.024(3) 0.034(4) 0.029(3) -0.004(3) 0.009(3) 0.000(3)
C43 0.019(3) 0.043(4) 0.035(4) -0.013(3) 0.000(3) -0.007(3)
C44 0.025(3) 0.037(4) 0.028(3) -0.010(3) 0.000(3) -0.001(3)
C45 0.032(4) 0.040(4) 0.019(3) 0.003(3) 0.009(3) 0.014(3)
C46 0.020(3) 0.027(4) 0.025(3) 0.000(2) 0.008(2) -0.001(2)
C47 0.017(3) 0.029(4) 0.018(3) 0.008(2) 0.004(2) 0.002(2)
C48 0.026(3) 0.029(4) 0.030(3) -0.005(3) 0.007(3) -0.004(3)
C49 0.036(4) 0.033(4) 0.030(3) -0.008(3) 0.004(3) 0.007(3)
C50 0.035(4) 0.053(5) 0.027(3) 0.003(3) 0.015(3) 0.017(3)
C51 0.031(3) 0.029(4) 0.031(3) 0.007(3) 0.011(3) -0.002(3)
C52 0.030(3) 0.018(4) 0.028(3) 0.004(2) 0.014(3) 0.005(3)
C53 0.010(3) 0.037(4) 0.021(3) 0.002(3) 0.006(2) 0.002(2)
C54 0.026(3) 0.042(4) 0.024(3) 0.007(3) 0.006(3) 0.003(3)
C55 0.029(4) 0.076(6) 0.039(4) 0.019(4) 0.017(3) 0.017(4)
C56 0.022(4) 0.111(7) 0.030(4) 0.008(4) 0.002(3) -0.003(4)
C57 0.030(4) 0.089(6) 0.029(4) -0.018(4) 0.006(3) 0.000(4)
C58 0.031(4) 0.050(5) 0.025(3) -0.004(3) 0.008(3) 0.007(3)
Cl3 0.1063(18) 0.0351(13) 0.0773(14) 0.0116(10) 0.0320(13) -0.0049(11)
Cl4 0.0400(13) 0.085(2) 0.155(2) 0.0487(17) 0.0102(14) 0.0074(12)
C59 0.059(5) 0.041(6) 0.095(6) 0.018(4) 0.007(5) -0.003(4)
Cl5A 0.107(3) 0.086(2) 0.096(2) -0.0111(17) 0.0086(18) -0.0151(18)
Cl6A 0.065(2) 0.099(3) 0.228(5) 0.025(3) 0.054(2) 0.0026(19)
Cl5B 0.107(3) 0.086(2) 0.096(2) -0.0111(17) 0.0086(18) -0.0151(18)
Cl6B 0.065(2) 0.099(3) 0.228(5) 0.025(3) 0.054(2) 0.0026(19)
C60 0.082(7) 0.046(6) 0.088(6) 0.010(5) 0.020(5) 0.004(5)
Cl7 0.154(3) 0.078(2) 0.0883(18) -0.0274(14) 0.0459(18) 0.0024(17)
Cl8 0.156(3) 0.112(3) 0.091(2) -0.0179(17) -0.0188(19) -0.031(2)
C61 0.048(6) 0.123(10) 0.162(10) -0.042(8) 0.003(6) 0.031(6)

loop_
_atom_type_symbol
_atom_type_description
_atom_type_scat_dispersion_real
_atom_type_scat_dispersion_imag
_atom_type_scat_source
C C 0.0033 0.0016 'International Tables Vol C Tables 4.2.6.8 and 6.1.1.4'
H H 0.0000 0.0000 'International Tables Vol C Tables 4.2.6.8 and 6.1.1.4'
O O 0.0106 0.0060 'International Tables Vol C Tables 4.2.6.8 and 6.1.1.4'
Cl Cl 0.1484 0.1585 'International Tables Vol C Tables 4.2.6.8 and 6.1.1.4'
Rh Rh -1.1178 0.9187 'International Tables Vol C Tables 4.2.6.8 and 6.1.1.4'

loop_
_geom_angle_atom_site_label_1
_geom_angle_atom_site_label_2
_geom_angle_atom_site_label_3
_geom_angle
_geom_angle_site_symmetry_1
_geom_angle_site_symmetry_3
O2 Rh1 C3 107.89(18) . .
O2 Rh1 C4 142.25(18) . .
C3 Rh1 C4 40.9(2) . .
O2 Rh1 C5 167.83(17) . .
C3 Rh1 C5 66.7(2) . .
C4 Rh1 C5 39.40(19) . .
O2 Rh1 C2 103.02(17) . .
C3 Rh1 C2 39.5(2) . .
C4 Rh1 C2 67.0(2) . .
C5 Rh1 C2 65.7(2) . .
O2 Rh1 Cl1 86.94(10) . .
C3 Rh1 Cl1 138.60(16) . .
C4 Rh1 Cl1 105.85(15) . .
C5 Rh1 Cl1 104.30(15) . .
C2 Rh1 Cl1 169.96(15) . .
O2 Rh1 C1 130.96(17) . .
C3 Rh1 C1 62.3(2) . .
C4 Rh1 C1 62.4(2) . .
C5 Rh1 C1 36.97(19) . .
C2 Rh1 C1 36.95(19) . .
Cl1 Rh1 C1 134.01(14) . .
C34 Rh2 C33 39.83(19) . .
C34 Rh2 C31 66.50(19) . .
C33 Rh2 C31 66.1(2) . .
C34 Rh2 C32 66.28(19) . .
C33 Rh2 C32 39.28(19) . .
C31 Rh2 C32 38.98(18) . .
C34 Rh2 C30 38.94(18) . .
C33 Rh2 C30 65.37(19) . .
C31 Rh2 C30 39.29(18) . .
C32 Rh2 C30 65.07(18) . .
C34 Rh2 Cl2 99.97(14) . .
C33 Rh2 Cl2 105.84(14) . .
C31 Rh2 Cl2 166.16(14) . .
C32 Rh2 Cl2 139.81(14) . .
C30 Rh2 Cl2 127.77(13) . .
C34 Rh2 Cl2 162.21(14) . 7
C33 Rh2 Cl2 122.40(14) . 7
C31 Rh2 Cl2 110.32(14) . 7
C32 Rh2 Cl2 99.84(13) . 7
C30 Rh2 Cl2 146.72(14) . 7
Cl2 Rh2 Cl2 83.44(4) . 7
C34 Rh2 Cl1 110.67(14) . .
C33 Rh2 Cl1 147.51(14) . .
C31 Rh2 Cl1 91.69(14) . .
C32 Rh2 Cl1 129.53(14) . .
C30 Rh2 Cl1 82.35(14) . .
Cl2 Rh2 Cl1 90.55(5) . .
Cl2 Rh2 Cl1 86.63(5) 7 .
Rh1 Cl1 Rh2 108.31(6) . .
Rh2 Cl2 Rh2 96.56(4) . 7
C30 O2 Rh1 122.9(3) . .
O1 C1 C5 126.7(5) . .
O1 C1 C2 128.3(6) . .
C5 C1 C2 104.6(5) . .
O1 C1 Rh1 136.1(4) . .
C5 C1 Rh1 61.1(3) . .
C2 C1 Rh1 61.5(3) . .
C3 C2 C1 107.6(5) . .
C3 C2 C6 127.9(5) . .
C1 C2 C6 124.0(5) . .
C3 C2 Rh1 67.0(3) . .
C1 C2 Rh1 81.6(3) . .
C6 C2 Rh1 123.3(3) . .
C2 C3 C4 108.8(5) . .
C2 C3 C12 126.8(5) . .
C4 C3 C12 124.3(5) . .
C2 C3 Rh1 73.5(3) . .
C4 C3 Rh1 70.5(3) . .
C12 C3 Rh1 124.4(4) . .
C5 C4 C3 106.9(5) . .
C5 C4 C18 127.0(5) . .
C3 C4 C18 125.8(5) . .
C5 C4 Rh1 72.2(3) . .
C3 C4 Rh1 68.6(3) . .
C18 C4 Rh1 128.9(4) . .
C4 C5 C24 127.7(5) . .
C4 C5 C1 108.6(5) . .
C24 C5 C1 122.1(5) . .
C4 C5 Rh1 68.4(3) . .
C24 C5 Rh1 127.5(4) . .
C1 C5 Rh1 81.9(3) . .
C7 C6 C11 118.9(6) . .
C7 C6 C2 120.1(5) . .
C11 C6 C2 121.0(5) . .
C8 C7 C6 120.5(6) . .
C8 C7 H7 119.7 . .
C6 C7 H7 119.7 . .
C9 C8 C7 120.3(6) . .
C9 C8 H8 119.8 . .
C7 C8 H8 119.8 . .
C10 C9 C8 120.3(6) . .
C10 C9 H9 119.8 . .
C8 C9 H9 119.8 . .
C9 C10 C11 119.8(6) . .
C9 C10 H10 120.1 . .
C11 C10 H10 120.1 . .
C6 C11 C10 120.1(6) . .
C6 C11 H11 120.0 . .
C10 C11 H11 120.0 . .
C17 C12 C13 118.9(5) . .
C17 C12 C3 121.5(5) . .
C13 C12 C3 119.5(5) . .
C14 C13 C12 119.0(6) . .
C14 C13 H13 120.5 . .
C12 C13 H13 120.5 . .
C15 C14 C13 120.6(6) . .
C15 C14 H14 119.7 . .
C13 C14 H14 119.7 . .
C16 C15 C14 120.5(6) . .
C16 C15 H15 119.7 . .
C14 C15 H15 119.7 . .
C17 C16 C15 119.4(6) . .
C17 C16 H16 120.3 . .
C15 C16 H16 120.3 . .
C16 C17 C12 121.5(6) . .
C16 C17 H17 119.3 . .
C12 C17 H17 119.3 . .
C19 C18 C23 118.6(6) . .
C19 C18 C4 121.6(5) . .
C23 C18 C4 119.5(5) . .
C20 C19 C18 120.3(6) . .
C20 C19 H19 119.8 . .
C18 C19 H19 119.8 . .
C19 C20 C21 120.1(6) . .
C19 C20 H20 119.9 . .
C21 C20 H20 119.9 . .
C22 C21 C20 119.2(6) . .
C22 C21 H21 120.4 . .
C20 C21 H21 120.4 . .
C23 C22 C21 120.4(6) . .
C23 C22 H22 119.8 . .
C21 C22 H22 119.8 . .
C22 C23 C18 121.3(6) . .
C22 C23 H23 119.3 . .
C18 C23 H23 119.3 . .
C29 C24 C25 118.5(5) . .
C29 C24 C5 120.2(5) . .
C25 C24 C5 121.2(5) . .
C26 C25 C24 121.1(6) . .
C26 C25 H25 119.4 . .
C24 C25 H25 119.4 . .
C27 C26 C25 118.4(7) . .
C27 C26 H26 120.8 . .
C25 C26 H26 120.8 . .
C28 C27 C26 121.5(7) . .
C28 C27 H27 119.3 . .
C26 C27 H27 119.3 . .
C27 C28 C29 119.5(6) . .
C27 C28 H28 120.3 . .
C29 C28 H28 120.3 . .
C24 C29 C28 121.1(6) . .
C24 C29 H29 119.5 . .
C28 C29 H29 119.5 . .
O2 C30 C34 125.5(5) . .
O2 C30 C31 128.0(5) . .
C34 C30 C31 106.3(4) . .
O2 C30 Rh2 126.6(4) . .
C34 C30 Rh2 67.1(3) . .
C31 C30 Rh2 67.1(3) . .
C32 C31 C30 108.5(4) . .
C32 C31 C35 127.3(4) . .
C30 C31 C35 124.1(4) . .
C32 C31 Rh2 70.8(3) . .
C30 C31 Rh2 73.7(3) . .
C35 C31 Rh2 125.6(4) . .
C31 C32 C33 108.6(4) . .
C31 C32 C41 126.9(4) . .
C33 C32 C41 124.4(4) . .
C31 C32 Rh2 70.3(3) . .
C33 C32 Rh2 70.0(3) . .
C41 C32 Rh2 127.5(4) . .
C32 C33 C34 107.9(4) . .
C32 C33 C47 123.0(4) . .
C34 C33 C47 128.4(5) . .
C32 C33 Rh2 70.7(3) . .
C34 C33 Rh2 70.0(3) . .
C47 C33 Rh2 132.4(4) . .
C33 C34 C30 108.2(4) . .
C33 C34 C53 128.8(5) . .
C30 C34 C53 122.8(4) . .
C33 C34 Rh2 70.1(3) . .
C30 C34 Rh2 74.0(3) . .
C53 C34 Rh2 126.5(4) . .
C36 C35 C40 119.7(5) . .
C36 C35 C31 119.1(5) . .
C40 C35 C31 121.1(5) . .
C35 C36 C37 120.4(5) . .
C35 C36 H36 119.8 . .
C37 C36 H36 119.8 . .
C38 C37 C36 119.7(5) . .
C38 C37 H37 120.2 . .
C36 C37 H37 120.2 . .
C37 C38 C39 120.6(5) . .
C37 C38 H38 119.7 . .
C39 C38 H38 119.7 . .
C38 C39 C40 120.0(5) . .
C38 C39 H39 120.0 . .
C40 C39 H39 120.0 . .
C35 C40 C39 119.6(5) . .
C35 C40 H40 120.2 . .
C39 C40 H40 120.2 . .
C46 C41 C42 119.1(5) . .
C46 C41 C32 122.7(5) . .
C42 C41 C32 118.2(5) . .
C43 C42 C41 120.1(5) . .
C43 C42 H42 119.9 . .
C41 C42 H42 119.9 . .
C44 C43 C42 120.0(6) . .
C44 C43 H43 120.0 . .
C42 C43 H43 120.0 . .
C45 C44 C43 120.5(5) . .
C45 C44 H44 119.8 . .
C43 C44 H44 119.8 . .
C44 C45 C46 120.2(5) . .
C44 C45 H45 119.9 . .
C46 C45 H45 119.9 . .
C41 C46 C45 120.0(5) . .
C41 C46 H46 120.0 . .
C45 C46 H46 120.0 . .
C48 C47 C52 118.7(5) . .
C48 C47 C33 118.6(5) . .
C52 C47 C33 122.5(5) . .
C49 C48 C47 120.7(6) . .
C49 C48 H48 119.7 . .
C47 C48 H48 119.7 . .
C48 C49 C50 120.6(6) . .
C48 C49 H49 119.7 . .
C50 C49 H49 119.7 . .
C51 C50 C49 119.5(6) . .
C51 C50 H50 120.3 . .
C49 C50 H50 120.3 . .
C50 C51 C52 120.1(6) . .
C50 C51 H51 119.9 . .
C52 C51 H51 119.9 . .
C51 C52 C47 120.5(6) . .
C51 C52 H52 119.8 . .
C47 C52 H52 119.8 . .
C58 C53 C54 119.4(5) . .
C58 C53 C34 120.8(5) . .
C54 C53 C34 119.6(5) . .
C53 C54 C55 119.5(6) . .
C53 C54 H54 120.2 . .
C55 C54 H54 120.2 . .
C56 C55 C54 120.0(6) . .
C56 C55 H55 120.0 . .
C54 C55 H55 120.0 . .
C55 C56 C57 120.5(6) . .
C55 C56 H56 119.8 . .
C57 C56 H56 119.8 . .
C58 C57 C56 119.7(6) . .
C58 C57 H57 120.1 . .
C56 C57 H57 120.1 . .
C53 C58 C57 120.8(6) . .
C53 C58 H58 119.6 . .
C57 C58 H58 119.6 . .
Cl3 C59 Cl4 112.1(4) . .
Cl3 C59 H59A 109.2 . .
Cl4 C59 H59A 109.2 . .
Cl3 C59 H59B 109.2 . .
Cl4 C59 H59B 109.2 . .
H59A C59 H59B 107.9 . .
Cl6B C60 Cl6A 54.3(7) . .
Cl6B C60 Cl5A 146.7(9) . .
Cl6A C60 Cl5A 113.5(5) . .
Cl6B C60 Cl5B 114.0(9) . .
Cl6A C60 Cl5B 60.0(7) . .
Cl5A C60 Cl5B 60.4(7) . .
Cl6B C60 H60A 58.7 . .
Cl6A C60 H60A 108.9 . .
Cl5A C60 H60A 108.9 . .
Cl5B C60 H60A 151.0 . .
Cl6B C60 H60B 104.4 . .
Cl6A C60 H60B 108.9 . .
Cl5A C60 H60B 108.9 . .
Cl5B C60 H60B 101.3 . .
H60A C60 H60B 107.7 . .
Cl6B C60 H60C 108.8 . .
Cl6A C60 H60C 131.4 . .
Cl5A C60 H60C 52.7 . .
Cl5B C60 H60C 108.8 . .
Cl6B C60 H60D 108.8 . .
Cl6A C60 H60D 120.9 . .
Cl5A C60 H60D 103.7 . .
Cl5B C60 H60D 108.8 . .
H60C C60 H60D 107.7 . .
Cl7 C61 Cl8 113.8(5) . .
Cl7 C61 H61A 108.8 . .
Cl8 C61 H61A 108.8 . .
Cl7 C61 H61B 108.8 . .
Cl8 C61 H61B 108.8 . .
H61A C61 H61B 107.7 . .

loop_
_geom_bond_atom_site_label_1
_geom_bond_atom_site_label_2
_geom_bond_distance
_geom_bond_site_symmetry_2
Rh1 O2 2.080(4) .
Rh1 C3 2.082(5) .
Rh1 C4 2.109(5) .
Rh1 C5 2.160(5) .
Rh1 C2 2.169(5) .
Rh1 Cl1 2.3769(14) .
Rh1 C1 2.442(5) .
Rh2 C34 2.132(5) .
Rh2 C33 2.133(6) .
Rh2 C31 2.135(5) .
Rh2 C32 2.142(5) .
Rh2 C30 2.225(5) .
Rh2 Cl2 2.4210(13) .
Rh2 Cl2 2.4565(13) 7
Rh2 Cl1 2.5089(15) .
Cl2 Rh2 2.4565(13) 7
O1 C1 1.227(6) .
O2 C30 1.275(5) .
C1 C5 1.484(8) .
C1 C2 1.484(8) .
C2 C3 1.439(8) .
C2 C6 1.485(8) .
C3 C4 1.465(7) .
C3 C12 1.473(7) .
C4 C5 1.440(7) .
C4 C18 1.465(7) .
C5 C24 1.463(7) .
C6 C7 1.384(8) .
C6 C11 1.397(8) .
C7 C8 1.383(9) .
C7 H7 0.9500 .
C8 C9 1.376(9) .
C8 H8 0.9500 .
C9 C10 1.371(8) .
C9 H9 0.9500 .
C10 C11 1.400(8) .
C10 H10 0.9500 .
C11 H11 0.9500 .
C12 C17 1.382(7) .
C12 C13 1.415(8) .
C13 C14 1.382(8) .
C13 H13 0.9500 .
C14 C15 1.380(9) .
C14 H14 0.9500 .
C15 C16 1.376(9) .
C15 H15 0.9500 .
C16 C17 1.374(8) .
C16 H16 0.9500 .
C17 H17 0.9500 .
C18 C19 1.389(8) .
C18 C23 1.394(7) .
C19 C20 1.380(8) .
C19 H19 0.9500 .
C20 C21 1.392(9) .
C20 H20 0.9500 .
C21 C22 1.389(9) .
C21 H21 0.9500 .
C22 C23 1.353(8) .
C22 H22 0.9500 .
C23 H23 0.9500 .
C24 C29 1.379(8) .
C24 C25 1.398(8) .
C25 C26 1.388(8) .
C25 H25 0.9500 .
C26 C27 1.384(9) .
C26 H26 0.9500 .
C27 C28 1.369(10) .
C27 H27 0.9500 .
C28 C29 1.383(8) .
C28 H28 0.9500 .
C29 H29 0.9500 .
C30 C34 1.455(7) .
C30 C31 1.468(7) .
C31 C32 1.427(7) .
C31 C35 1.487(7) .
C32 C33 1.437(7) .
C32 C41 1.477(7) .
C33 C34 1.453(7) .
C33 C47 1.481(7) .
C34 C53 1.486(7) .
C35 C36 1.384(7) .
C35 C40 1.387(7) .
C36 C37 1.390(7) .
C36 H36 0.9500 .
C37 C38 1.365(8) .
C37 H37 0.9500 .
C38 C39 1.385(8) .
C38 H38 0.9500 .
C39 C40 1.391(7) .
C39 H39 0.9500 .
C40 H40 0.9500 .
C41 C46 1.389(7) .
C41 C42 1.401(8) .
C42 C43 1.390(7) .
C42 H42 0.9500 .
C43 C44 1.376(8) .
C43 H43 0.9500 .
C44 C45 1.374(8) .
C44 H44 0.9500 .
C45 C46 1.394(7) .
C45 H45 0.9500 .
C46 H46 0.9500 .
C47 C48 1.386(8) .
C47 C52 1.387(7) .
C48 C49 1.367(8) .
C48 H48 0.9500 .
C49 C50 1.383(8) .
C49 H49 0.9500 .
C50 C51 1.374(8) .
C50 H50 0.9500 .
C51 C52 1.384(7) .
C51 H51 0.9500 .
C52 H52 0.9500 .
C53 C58 1.374(8) .
C53 C54 1.394(8) .
C54 C55 1.401(8) .
C54 H54 0.9500 .
C55 C56 1.361(10) .
C55 H55 0.9500 .
C56 C57 1.387(10) .
C56 H56 0.9500 .
C57 C58 1.378(8) .
C57 H57 0.9500 .
C58 H58 0.9500 .
Cl3 C59 1.732(7) .
Cl4 C59 1.747(8) .
C59 H59A 0.9900 .
C59 H59B 0.9900 .
Cl5A C60 1.709(8) .
Cl6A C60 1.673(8) .
Cl5B C60 1.752(14) .
Cl6B C60 1.665(16) .
C60 H60A 0.9900 .
C60 H60B 0.9900 .
C60 H60C 0.9900 .
C60 H60D 0.9900 .
Cl7 C61 1.676(10) .
Cl8 C61 1.686(10) .
C61 H61A 0.9900 .
C61 H61B 0.9900 .

loop_
_geom_torsion_atom_site_label_1
_geom_torsion_atom_site_label_2
_geom_torsion_atom_site_label_3
_geom_torsion_atom_site_label_4
_geom_torsion
_geom_torsion_site_symmetry_1
_geom_torsion_site_symmetry_4
O2 Rh1 Cl1 Rh2 -18.97(11) . .
C3 Rh1 Cl1 Rh2 -132.8(2) . .
C4 Rh1 Cl1 Rh2 -162.87(16) . .
C5 Rh1 Cl1 Rh2 156.30(14) . .
C2 Rh1 Cl1 Rh2 153.8(9) . .
C1 Rh1 Cl1 Rh2 130.46(19) . .
C34 Rh2 Cl1 Rh1 34.19(16) . .
C33 Rh2 Cl1 Rh1 13.5(3) . .
C31 Rh2 Cl1 Rh1 -31.28(14) . .
C32 Rh2 Cl1 Rh1 -41.56(18) . .
C30 Rh2 Cl1 Rh1 6.98(14) . .
Cl2 Rh2 Cl1 Rh1 135.06(6) . .
Cl2 Rh2 Cl1 Rh1 -141.54(6) 7 .
C34 Rh2 Cl2 Rh2 -162.36(14) . 7
C33 Rh2 Cl2 Rh2 -121.87(14) . 7
C31 Rh2 Cl2 Rh2 -174.1(6) . 7
C32 Rh2 Cl2 Rh2 -97.5(2) . 7
C30 Rh2 Cl2 Rh2 167.28(18) . 7
Cl2 Rh2 Cl2 Rh2 0.0 7 7
Cl1 Rh2 Cl2 Rh2 86.54(5) . 7
C3 Rh1 O2 C30 178.2(4) . .
C4 Rh1 O2 C30 149.8(4) . .
C5 Rh1 O2 C30 -120.1(8) . .
C2 Rh1 O2 C30 -141.1(4) . .
Cl1 Rh1 O2 C30 37.6(4) . .
C1 Rh1 O2 C30 -113.4(4) . .
O2 Rh1 C1 O1 68.0(7) . .
C3 Rh1 C1 O1 158.2(7) . .
C4 Rh1 C1 O1 -155.3(7) . .
C5 Rh1 C1 O1 -114.3(7) . .
C2 Rh1 C1 O1 116.9(8) . .
Cl1 Rh1 C1 O1 -69.7(7) . .
O2 Rh1 C1 C5 -177.7(3) . .
C3 Rh1 C1 C5 -87.5(3) . .
C4 Rh1 C1 C5 -41.0(3) . .
C2 Rh1 C1 C5 -128.8(5) . .
Cl1 Rh1 C1 C5 44.6(4) . .
O2 Rh1 C1 C2 -48.9(4) . .
C3 Rh1 C1 C2 41.3(3) . .
C4 Rh1 C1 C2 87.8(4) . .
C5 Rh1 C1 C2 128.8(5) . .
Cl1 Rh1 C1 C2 173.4(3) . .
O1 C1 C2 C3 169.5(5) . .
C5 C1 C2 C3 -17.7(5) . .
Rh1 C1 C2 C3 -62.5(3) . .
O1 C1 C2 C6 -3.3(8) . .
C5 C1 C2 C6 169.5(4) . .
Rh1 C1 C2 C6 124.7(5) . .
O1 C1 C2 Rh1 -128.0(5) . .
C5 C1 C2 Rh1 44.8(3) . .
O2 Rh1 C2 C3 -102.4(3) . .
C4 Rh1 C2 C3 39.2(3) . .
C5 Rh1 C2 C3 82.3(3) . .
Cl1 Rh1 C2 C3 84.9(9) . .
C1 Rh1 C2 C3 113.3(5) . .
O2 Rh1 C2 C1 144.3(3) . .
C3 Rh1 C2 C1 -113.3(5) . .
C4 Rh1 C2 C1 -74.1(3) . .
C5 Rh1 C2 C1 -31.0(3) . .
Cl1 Rh1 C2 C1 -28.3(11) . .
O2 Rh1 C2 C6 18.9(5) . .
C3 Rh1 C2 C6 121.4(6) . .
C4 Rh1 C2 C6 160.5(5) . .
C5 Rh1 C2 C6 -156.3(5) . .
Cl1 Rh1 C2 C6 -153.7(6) . .
C1 Rh1 C2 C6 -125.4(6) . .
C1 C2 C3 C4 10.3(5) . .
C6 C2 C3 C4 -177.2(5) . .
Rh1 C2 C3 C4 -62.1(3) . .
C1 C2 C3 C12 -166.6(5) . .
C6 C2 C3 C12 5.8(8) . .
Rh1 C2 C3 C12 120.9(5) . .
C1 C2 C3 Rh1 72.4(3) . .
C6 C2 C3 Rh1 -115.1(5) . .
O2 Rh1 C3 C2 88.9(3) . .
C4 Rh1 C3 C2 -117.5(5) . .
C5 Rh1 C3 C2 -79.4(3) . .
Cl1 Rh1 C3 C2 -164.8(2) . .
C1 Rh1 C3 C2 -38.6(3) . .
O2 Rh1 C3 C4 -153.7(3) . .
C5 Rh1 C3 C4 38.0(3) . .
C2 Rh1 C3 C4 117.5(5) . .
Cl1 Rh1 C3 C4 -47.3(4) . .
C1 Rh1 C3 C4 78.9(3) . .
O2 Rh1 C3 C12 -34.8(5) . .
C4 Rh1 C3 C12 118.9(6) . .
C5 Rh1 C3 C12 156.9(5) . .
C2 Rh1 C3 C12 -123.7(6) . .
Cl1 Rh1 C3 C12 71.6(6) . .
C1 Rh1 C3 C12 -162.3(6) . .
C2 C3 C4 C5 1.5(5) . .
C12 C3 C4 C5 178.6(5) . .
Rh1 C3 C4 C5 -62.5(3) . .
C2 C3 C4 C18 -172.7(5) . .
C12 C3 C4 C18 4.4(8) . .
Rh1 C3 C4 C18 123.3(5) . .
C2 C3 C4 Rh1 64.0(3) . .
C12 C3 C4 Rh1 -118.9(5) . .
O2 Rh1 C4 C5 160.6(3) . .
C3 Rh1 C4 C5 117.0(4) . .
C2 Rh1 C4 C5 79.2(3) . .
Cl1 Rh1 C4 C5 -93.4(3) . .
C1 Rh1 C4 C5 38.4(3) . .
O2 Rh1 C4 C3 43.6(4) . .
C5 Rh1 C4 C3 -117.0(4) . .
C2 Rh1 C4 C3 -37.8(3) . .
Cl1 Rh1 C4 C3 149.6(3) . .
C1 Rh1 C4 C3 -78.6(3) . .
O2 Rh1 C4 C18 -75.8(6) . .
C3 Rh1 C4 C18 -119.4(6) . .
C5 Rh1 C4 C18 123.6(6) . .
C2 Rh1 C4 C18 -157.2(6) . .
Cl1 Rh1 C4 C18 30.2(5) . .
C1 Rh1 C4 C18 162.0(6) . .
C3 C4 C5 C24 -178.5(5) . .
C18 C4 C5 C24 -4.3(8) . .
Rh1 C4 C5 C24 121.4(5) . .
C3 C4 C5 C1 -12.9(5) . .
C18 C4 C5 C1 161.3(5) . .
Rh1 C4 C5 C1 -73.0(4) . .
C3 C4 C5 Rh1 60.1(3) . .
C18 C4 C5 Rh1 -125.8(5) . .
O1 C1 C5 C4 -168.2(5) . .
C2 C1 C5 C4 18.8(5) . .
Rh1 C1 C5 C4 63.9(3) . .
O1 C1 C5 C24 -1.7(8) . .
C2 C1 C5 C24 -174.6(5) . .
Rh1 C1 C5 C24 -129.6(5) . .
O1 C1 C5 Rh1 127.9(5) . .
C2 C1 C5 Rh1 -45.0(3) . .
O2 Rh1 C5 C4 -105.3(8) . .
C3 Rh1 C5 C4 -39.5(3) . .
C2 Rh1 C5 C4 -82.8(3) . .
Cl1 Rh1 C5 C4 97.7(3) . .
C1 Rh1 C5 C4 -113.7(4) . .
O2 Rh1 C5 C24 133.0(7) . .
C3 Rh1 C5 C24 -161.1(5) . .
C4 Rh1 C5 C24 -121.6(6) . .
C2 Rh1 C5 C24 155.6(5) . .
Cl1 Rh1 C5 C24 -24.0(5) . .
C1 Rh1 C5 C24 124.6(6) . .
O2 Rh1 C5 C1 8.4(9) . .
C3 Rh1 C5 C1 74.3(3) . .
C4 Rh1 C5 C1 113.7(4) . .
C2 Rh1 C5 C1 30.9(3) . .
Cl1 Rh1 C5 C1 -148.6(3) . .
C3 C2 C6 C7 -138.9(6) . .
C1 C2 C6 C7 32.4(7) . .
Rh1 C2 C6 C7 135.8(4) . .
C3 C2 C6 C11 41.2(8) . .
C1 C2 C6 C11 -147.5(5) . .
Rh1 C2 C6 C11 -44.2(7) . .
C11 C6 C7 C8 2.9(8) . .
C2 C6 C7 C8 -177.0(5) . .
C6 C7 C8 C9 -2.9(9) . .
C7 C8 C9 C10 1.7(10) . .
C8 C9 C10 C11 -0.8(9) . .
C7 C6 C11 C10 -1.9(8) . .
C2 C6 C11 C10 178.0(5) . .
C9 C10 C11 C6 0.9(9) . .
C2 C3 C12 C17 52.0(8) . .
C4 C3 C12 C17 -124.6(6) . .
Rh1 C3 C12 C17 146.7(5) . .
C2 C3 C12 C13 -132.8(6) . .
C4 C3 C12 C13 50.7(8) . .
Rh1 C3 C12 C13 -38.1(7) . .
C17 C12 C13 C14 -1.4(9) . .
C3 C12 C13 C14 -176.7(5) . .
C12 C13 C14 C15 0.2(9) . .
C13 C14 C15 C16 1.6(10) . .
C14 C15 C16 C17 -2.2(10) . .
C15 C16 C17 C12 1.0(10) . .
C13 C12 C17 C16 0.8(9) . .
C3 C12 C17 C16 176.0(6) . .
C5 C4 C18 C19 53.6(8) . .
C3 C4 C18 C19 -133.3(6) . .
Rh1 C4 C18 C19 -43.2(8) . .
C5 C4 C18 C23 -119.4(6) . .
C3 C4 C18 C23 53.7(8) . .
Rh1 C4 C18 C23 143.9(5) . .
C23 C18 C19 C20 1.1(9) . .
C4 C18 C19 C20 -171.9(5) . .
C18 C19 C20 C21 1.6(9) . .
C19 C20 C21 C22 -3.5(10) . .
C20 C21 C22 C23 2.6(10) . .
C21 C22 C23 C18 0.2(9) . .
C19 C18 C23 C22 -2.1(9) . .
C4 C18 C23 C22 171.1(5) . .
C4 C5 C24 C29 -144.1(6) . .
C1 C5 C24 C29 52.0(7) . .
Rh1 C5 C24 C29 -53.8(7) . .
C4 C5 C24 C25 39.9(8) . .
C1 C5 C24 C25 -123.9(6) . .
Rh1 C5 C24 C25 130.3(5) . .
C29 C24 C25 C26 1.0(8) . .
C5 C24 C25 C26 177.0(5) . .
C24 C25 C26 C27 -1.6(9) . .
C25 C26 C27 C28 1.6(10) . .
C26 C27 C28 C29 -0.9(10) . .
C25 C24 C29 C28 -0.3(9) . .
C5 C24 C29 C28 -176.3(5) . .
C27 C28 C29 C24 0.2(10) . .
Rh1 O2 C30 C34 -130.3(5) . .
Rh1 O2 C30 C31 43.8(7) . .
Rh1 O2 C30 Rh2 -44.1(5) . .
C34 Rh2 C30 O2 -118.1(6) . .
C33 Rh2 C30 O2 -157.1(5) . .
C31 Rh2 C30 O2 121.2(6) . .
C32 Rh2 C30 O2 159.4(5) . .
Cl2 Rh2 C30 O2 -65.7(5) . .
Cl2 Rh2 C30 O2 90.8(5) 7 .
Cl1 Rh2 C30 O2 19.0(4) . .
C33 Rh2 C30 C34 -39.0(3) . .
C31 Rh2 C30 C34 -120.7(4) . .
C32 Rh2 C30 C34 -82.5(3) . .
Cl2 Rh2 C30 C34 52.4(3) . .
Cl2 Rh2 C30 C34 -151.1(3) 7 .
Cl1 Rh2 C30 C34 137.1(3) . .
C34 Rh2 C30 C31 120.7(4) . .
C33 Rh2 C30 C31 81.7(3) . .
C32 Rh2 C30 C31 38.2(3) . .
Cl2 Rh2 C30 C31 173.1(2) . .
Cl2 Rh2 C30 C31 -30.4(4) 7 .
Cl1 Rh2 C30 C31 -102.2(3) . .
O2 C30 C31 C32 178.0(5) . .
C34 C30 C31 C32 -7.0(6) . .
Rh2 C30 C31 C32 -62.6(4) . .
O2 C30 C31 C35 2.9(9) . .
C34 C30 C31 C35 177.8(5) . .
Rh2 C30 C31 C35 122.3(5) . .
O2 C30 C31 Rh2 -119.4(6) . .
C34 C30 C31 Rh2 55.6(4) . .
C34 Rh2 C31 C32 80.8(3) . .
C33 Rh2 C31 C32 37.1(3) . .
C30 Rh2 C31 C32 116.9(4) . .
Cl2 Rh2 C31 C32 93.4(6) . .
Cl2 Rh2 C31 C32 -80.3(3) 7 .
Cl1 Rh2 C31 C32 -167.4(3) . .
C34 Rh2 C31 C30 -36.1(3) . .
C33 Rh2 C31 C30 -79.8(3) . .
C32 Rh2 C31 C30 -116.9(4) . .
Cl2 Rh2 C31 C30 -23.4(8) . .
Cl2 Rh2 C31 C30 162.8(3) 7 .
Cl1 Rh2 C31 C30 75.7(3) . .
C34 Rh2 C31 C35 -156.6(5) . .
C33 Rh2 C31 C35 159.7(5) . .
C32 Rh2 C31 C35 122.6(5) . .
C30 Rh2 C31 C35 -120.5(5) . .
Cl2 Rh2 C31 C35 -144.0(4) . .
Cl2 Rh2 C31 C35 42.3(4) 7 .
Cl1 Rh2 C31 C35 -44.8(4) . .
C30 C31 C32 C33 4.7(6) . .
C35 C31 C32 C33 179.7(5) . .
Rh2 C31 C32 C33 -59.7(4) . .
C30 C31 C32 C41 -172.8(5) . .
C35 C31 C32 C41 2.1(9) . .
Rh2 C31 C32 C41 122.7(5) . .
C30 C31 C32 Rh2 64.5(4) . .
C35 C31 C32 Rh2 -120.6(5) . .
C34 Rh2 C32 C31 -81.4(3) . .
C33 Rh2 C32 C31 -119.5(4) . .
C30 Rh2 C32 C31 -38.5(3) . .
Cl2 Rh2 C32 C31 -158.3(2) . .
Cl2 Rh2 C32 C31 110.2(3) 7 .
Cl1 Rh2 C32 C31 16.5(3) . .
C34 Rh2 C32 C33 38.0(3) . .
C31 Rh2 C32 C33 119.5(4) . .
C30 Rh2 C32 C33 80.9(3) . .
Cl2 Rh2 C32 C33 -38.8(4) . .
Cl2 Rh2 C32 C33 -130.3(3) 7 .
Cl1 Rh2 C32 C33 135.9(2) . .
C34 Rh2 C32 C41 156.7(5) . .
C33 Rh2 C32 C41 118.6(5) . .
C31 Rh2 C32 C41 -121.9(6) . .
C30 Rh2 C32 C41 -160.4(5) . .
Cl2 Rh2 C32 C41 79.8(5) . .
Cl2 Rh2 C32 C41 -11.7(4) 7 .
Cl1 Rh2 C32 C41 -105.4(4) . .
C31 C32 C33 C34 -0.6(6) . .
C41 C32 C33 C34 177.1(5) . .
Rh2 C32 C33 C34 -60.4(4) . .
C31 C32 C33 C47 -171.5(5) . .
C41 C32 C33 C47 6.1(8) . .
Rh2 C32 C33 C47 128.6(5) . .
C31 C32 C33 Rh2 59.9(4) . .
C41 C32 C33 Rh2 -122.5(5) . .
C34 Rh2 C33 C32 -118.3(4) . .
C31 Rh2 C33 C32 -36.8(3) . .
C30 Rh2 C33 C32 -80.1(3) . .
Cl2 Rh2 C33 C32 155.1(2) . .
Cl2 Rh2 C33 C32 62.9(3) 7 .
Cl1 Rh2 C33 C32 -87.2(3) . .
C31 Rh2 C33 C34 81.5(3) . .
C32 Rh2 C33 C34 118.3(4) . .
C30 Rh2 C33 C34 38.2(3) . .
Cl2 Rh2 C33 C34 -86.6(3) . .
Cl2 Rh2 C33 C34 -178.9(2) 7 .
Cl1 Rh2 C33 C34 31.0(4) . .
C34 Rh2 C33 C47 124.3(6) . .
C31 Rh2 C33 C47 -154.2(5) . .
C32 Rh2 C33 C47 -117.4(6) . .
C30 Rh2 C33 C47 162.5(6) . .
Cl2 Rh2 C33 C47 37.7(5) . .
Cl2 Rh2 C33 C47 -54.6(5) 7 .
Cl1 Rh2 C33 C47 155.4(3) . .
C32 C33 C34 C30 -3.9(6) . .
C47 C33 C34 C30 166.5(5) . .
Rh2 C33 C34 C30 -64.7(4) . .
C32 C33 C34 C53 -177.7(5) . .
C47 C33 C34 C53 -7.4(9) . .
Rh2 C33 C34 C53 121.4(6) . .
C32 C33 C34 Rh2 60.9(4) . .
C47 C33 C34 Rh2 -128.8(6) . .
O2 C30 C34 C33 -178.2(5) . .
C31 C30 C34 C33 6.6(6) . .
Rh2 C30 C34 C33 62.2(3) . .
O2 C30 C34 C53 -3.9(9) . .
C31 C30 C34 C53 -179.1(5) . .
Rh2 C30 C34 C53 -123.5(5) . .
O2 C30 C34 Rh2 119.6(5) . .
C31 C30 C34 Rh2 -55.6(4) . .
C31 Rh2 C34 C33 -80.2(3) . .
C32 Rh2 C34 C33 -37.5(3) . .
C30 Rh2 C34 C33 -116.6(4) . .
Cl2 Rh2 C34 C33 102.8(3) . .
Cl2 Rh2 C34 C33 3.2(6) 7 .
Cl1 Rh2 C34 C33 -162.8(3) . .
C33 Rh2 C34 C30 116.6(4) . .
C31 Rh2 C34 C30 36.4(3) . .
C32 Rh2 C34 C30 79.1(3) . .
Cl2 Rh2 C34 C30 -140.5(3) . .
Cl2 Rh2 C34 C30 119.8(4) 7 .
Cl1 Rh2 C34 C30 -46.1(3) . .
C33 Rh2 C34 C53 -124.1(6) . .
C31 Rh2 C34 C53 155.7(5) . .
C32 Rh2 C34 C53 -161.6(5) . .
C30 Rh2 C34 C53 119.3(6) . .
Cl2 Rh2 C34 C53 -21.3(4) . .
Cl2 Rh2 C34 C53 -120.9(5) 7 .
Cl1 Rh2 C34 C53 73.1(4) . .
C32 C31 C35 C36 -131.6(6) . .
C30 C31 C35 C36 42.6(8) . .
Rh2 C31 C35 C36 136.4(5) . .
C32 C31 C35 C40 45.3(8) . .
C30 C31 C35 C40 -140.5(6) . .
Rh2 C31 C35 C40 -46.7(7) . .
C40 C35 C36 C37 1.4(8) . .
C31 C35 C36 C37 178.3(5) . .
C35 C36 C37 C38 -1.4(9) . .
C36 C37 C38 C39 0.3(9) . .
C37 C38 C39 C40 0.9(9) . .
C36 C35 C40 C39 -0.2(9) . .
C31 C35 C40 C39 -177.1(5) . .
C38 C39 C40 C35 -0.9(9) . .
C31 C32 C41 C46 -129.2(6) . .
C33 C32 C41 C46 53.6(8) . .
Rh2 C32 C41 C46 -36.7(7) . .
C31 C32 C41 C42 50.8(8) . .
C33 C32 C41 C42 -126.4(6) . .
Rh2 C32 C41 C42 143.4(4) . .
C46 C41 C42 C43 0.8(8) . .
C32 C41 C42 C43 -179.3(5) . .
C41 C42 C43 C44 1.0(9) . .
C42 C43 C44 C45 -1.9(9) . .
C43 C44 C45 C46 1.1(9) . .
C42 C41 C46 C45 -1.6(8) . .
C32 C41 C46 C45 178.5(5) . .
C44 C45 C46 C41 0.6(8) . .
C32 C33 C47 C48 67.8(7) . .
C34 C33 C47 C48 -101.3(7) . .
Rh2 C33 C47 C48 161.1(4) . .
C32 C33 C47 C52 -107.5(6) . .
C34 C33 C47 C52 83.4(7) . .
Rh2 C33 C47 C52 -14.2(8) . .
C52 C47 C48 C49 0.6(8) . .
C33 C47 C48 C49 -174.9(5) . .
C47 C48 C49 C50 0.7(9) . .
C48 C49 C50 C51 -1.2(9) . .
C49 C50 C51 C52 0.4(8) . .
C50 C51 C52 C47 0.8(8) . .
C48 C47 C52 C51 -1.3(8) . .
C33 C47 C52 C51 173.9(5) . .
C33 C34 C53 C58 -142.7(6) . .
C30 C34 C53 C58 44.3(8) . .
Rh2 C34 C53 C58 -49.7(7) . .
C33 C34 C53 C54 42.0(8) . .
C30 C34 C53 C54 -131.1(6) . .
Rh2 C34 C53 C54 135.0(5) . .
C58 C53 C54 C55 -1.5(9) . .
C34 C53 C54 C55 173.9(5) . .
C53 C54 C55 C56 0.8(9) . .
C54 C55 C56 C57 0.3(10) . .
C55 C56 C57 C58 -0.8(11) . .
C54 C53 C58 C57 1.0(9) . .
C34 C53 C58 C57 -174.3(6) . .
C56 C57 C58 C53 0.1(10) . .

loop_
_platon_squeeze_void_nr
_platon_squeeze_void_average_x
_platon_squeeze_void_average_y
_platon_squeeze_void_average_z
_platon_squeeze_void_volume
_platon_squeeze_void_count_electrons
_platon_squeeze_void_content
1 0.599 0.052 0.190 12 1 ' '
2 0.401 0.052 0.310 12 2 ' '
3 0.500 0.215 0.750 107 33 ' '
4 1.000 0.285 0.250 107 34 ' '
5 0.500 0.203 0.250 18 5 ' '
6 0.850 0.202 0.709 12 2 ' '
7 0.150 0.202 0.791 12 2 ' '
8 0.000 0.297 0.750 18 5 ' '
9 0.350 0.297 0.209 12 1 ' '
10 0.650 0.298 0.291 12 2 ' '
11 0.099 0.448 0.690 12 1 ' '
12 0.901 0.448 0.810 12 1 ' '
13 0.099 0.552 0.190 12 1 ' '
14 0.901 0.552 0.310 12 2 ' '
15 0.000 0.715 0.750 107 33 ' '
16 0.500 0.785 0.250 107 34 ' '
17 0.000 0.703 0.250 18 5 ' '
18 0.350 0.702 0.709 12 2 ' '
19 0.650 0.702 0.791 12 2 ' '
20 0.500 0.797 0.750 18 5 ' '
21 0.850 0.797 0.209 12 1 ' '
22 0.150 0.798 0.291 12 2 ' '
23 0.599 0.948 0.690 12 1 ' '
24 0.401 0.948 0.810 12 1 ' '
